data_4000069
loop_
_publ_author_name
'Pivovar, Adam M.'
'Holman, K. Travis'
'Ward, Michael D.'

_publ_section_title
;
 Shape-Selective Separation of Molecular Isomers with Tunable
 Hydrogen-Bonded Host Frameworks
;
_journal_issue 9
_journal_name_full 'Chemistry of Materials'
_journal_page_first 3018
_journal_paper_doi 10.1021/cm0104452
_journal_volume 13
_journal_year 2001
_chemical_formula_sum 'C25 H28 N3 O3 S'
_chemical_formula_weight 450.56
_chemical_name_common bis(guanidinium)(4,4'-biphenyldisulfonate).3(1,6-dimethylnaphthalene)
_chemical_name_systematic
; 
 ? 
;
_space_group_IT_number 14
_symmetry_cell_setting monoclinic
_symmetry_space_group_name_Hall '-P 2yn'
_symmetry_space_group_name_H-M 'P 1 21/n 1'
_atom_sites_solution_hydrogens geom
_atom_sites_solution_primary direct
_atom_sites_solution_secondary difmap
_audit_creation_method SHELXL-97
_cell_angle_alpha 90.00
_cell_angle_beta 95.5390(10)
_cell_angle_gamma 90.00
_cell_formula_units_Z 4
_cell_length_a 7.5289(4)
_cell_length_b 12.4257(7)
_cell_length_c 25.4206(15)
_cell_measurement_reflns_used 3530
_cell_measurement_temperature 173(2)
_cell_measurement_theta_max 23.2
_cell_measurement_theta_min 2.3
_cell_volume 2367.0(2)
_computing_cell_refinement 'SAINT, Bruker'
_computing_data_collection 'SMART, Bruker (or Siemens)'
_computing_data_reduction 'SAINT, Bruker'
_computing_molecular_graphics 'XSEED, L. Barbour (1999); http://www.lbarbour.com/xseed'
_computing_publication_material CIFTAB
_computing_structure_refinement 'SHELXL-97 (Sheldrick, 1997)'
_computing_structure_solution 'SHELXS-97 (Sheldrick, 1990)'
_diffrn_ambient_temperature 173(2)
_diffrn_measured_fraction_theta_full 0.999
_diffrn_measured_fraction_theta_max 0.999
_diffrn_measurement_device_type 'SMART platform CCD, Bruker (or Siemens)'
_diffrn_measurement_method 'omega scans'
_diffrn_radiation_monochromator graphite
_diffrn_radiation_source 'fine-focus sealed tube'
_diffrn_radiation_type MoK\a
_diffrn_radiation_wavelength 0.71073
_diffrn_reflns_av_R_equivalents 0.0506
_diffrn_reflns_av_sigmaI/netI 0.0530
_diffrn_reflns_limit_h_max 8
_diffrn_reflns_limit_h_min -8
_diffrn_reflns_limit_k_max 14
_diffrn_reflns_limit_k_min -14
_diffrn_reflns_limit_l_max 30
_diffrn_reflns_limit_l_min -30
_diffrn_reflns_number 16698
_diffrn_reflns_theta_full 25.00
_diffrn_reflns_theta_max 25.00
_diffrn_reflns_theta_min 1.61
_exptl_absorpt_coefficient_mu 0.168
_exptl_absorpt_correction_T_max 0.9656
_exptl_absorpt_correction_T_min 0.9328
_exptl_absorpt_correction_type 'simulated psi-scans'
_exptl_absorpt_process_details 'SADABS, G. Sheldrick (1999)'
_exptl_crystal_colour colorless
_exptl_crystal_density_diffrn 1.264
_exptl_crystal_density_method 'not measured'
_exptl_crystal_description needle
_exptl_crystal_F_000 956
_exptl_crystal_size_max 0.42
_exptl_crystal_size_mid 0.22
_exptl_crystal_size_min 0.21
_refine_diff_density_max 0.565
_refine_diff_density_min -0.433
_refine_diff_density_rms 0.090
_refine_ls_extinction_method none
_refine_ls_goodness_of_fit_ref 1.057
_refine_ls_hydrogen_treatment mixed
_refine_ls_matrix_type full
_refine_ls_number_parameters 242
_refine_ls_number_reflns 4161
_refine_ls_number_restraints 0
_refine_ls_restrained_S_all 1.057
_refine_ls_R_factor_all 0.1140
_refine_ls_R_factor_gt 0.0759
_refine_ls_shift/su_max 0.002
_refine_ls_shift/su_mean 0.000
_refine_ls_structure_factor_coef Fsqd
_refine_ls_weighting_details 'calc w=1/[\s^2^(Fo^2^)+(0.1638P)^2^+0.0000P] where P=(Fo^2^+2Fc^2^)/3'
_refine_ls_weighting_scheme calc
_refine_ls_wR_factor_gt 0.2292
_refine_ls_wR_factor_ref 0.2521
_reflns_number_gt 2688
_reflns_number_total 4161
_reflns_threshold_expression >2sigma(I)
_cod_data_source_file cm0104452.cif
_cod_data_source_block g:\travis\00401\00401
_cod_depositor_comments
;
The following automatic conversions were performed:
'_atom_site_symetry_multiplicity' tag replaced with
'_atom_site_symmetry_multiplicity'.

Automatic conversion script
Id: cif_correct_tags 1440 2010-10-19 06:21:57Z saulius 
;
_cod_original_sg_symbol_H-M P2(1)/n
_cod_database_code 4000069

loop_
_symmetry_equiv_pos_as_xyz
'x, y, z'
'-x+1/2, y+1/2, -z+1/2'
'-x, -y, -z'
'x-1/2, -y-1/2, z-1/2'

loop_
_atom_site_label
_atom_site_type_symbol
_atom_site_fract_x
_atom_site_fract_y
_atom_site_fract_z
_atom_site_U_iso_or_equiv
_atom_site_adp_type
_atom_site_occupancy
_atom_site_symmetry_multiplicity
_atom_site_calc_flag
_atom_site_refinement_flags
_atom_site_disorder_assembly
_atom_site_disorder_group
S1 S 0.97730(12) 0.95878(7) 0.20742(4) 0.0331(3) Uani 1 1 d . . .
O1 O 0.8182(3) 1.0144(2) 0.22198(10) 0.0384(7) Uani 1 1 d . . .
N1 N 0.8599(4) 1.2404(2) 0.25486(13) 0.0410(8) Uani 1 1 d . . .
H1A H 0.8576 1.1709 0.2483 0.049 Uiso 1 1 calc R . .
H1B H 0.7602 1.2749 0.2591 0.049 Uiso 1 1 calc R . .
C1 C 0.9757(5) 0.9708(3) 0.13796(14) 0.0315(9) Uani 1 1 d . . .
O2 O 1.1423(3) 1.0110(2) 0.23017(10) 0.0371(7) Uani 1 1 d . . .
N2 N 1.1644(4) 1.2417(2) 0.25198(13) 0.0425(9) Uani 1 1 d . . .
H2A H 1.2664 1.2767 0.2546 0.051 Uiso 1 1 calc R . .
H2B H 1.1621 1.1723 0.2451 0.051 Uiso 1 1 calc R . .
C2 C 0.9015(6) 1.0590(3) 0.11172(17) 0.0502(12) Uani 1 1 d . . .
H2 H 0.8423 1.1120 0.1305 0.060 Uiso 1 1 calc R . .
O3 O 0.9766(3) 0.8435(2) 0.21886(10) 0.0383(7) Uani 1 1 d . . .
N3 N 1.0172(4) 1.3982(2) 0.26877(13) 0.0418(8) Uani 1 1 d . . .
H3A H 1.1191 1.4334 0.2714 0.050 Uiso 1 1 calc R . .
H3B H 0.9173 1.4325 0.2730 0.050 Uiso 1 1 calc R . .
C3 C 0.9126(6) 1.0709(4) 0.05784(17) 0.0536(12) Uani 1 1 d . . .
H3 H 0.8629 1.1333 0.0405 0.064 Uiso 1 1 calc R . .
C4 C 0.9944(5) 0.9941(3) 0.02859(14) 0.0336(9) Uani 1 1 d . . .
C5 C 1.0668(7) 0.9055(3) 0.05695(17) 0.0582(13) Uani 1 1 d . . .
H5 H 1.1248 0.8511 0.0386 0.070 Uiso 1 1 calc R . .
C6 C 1.0574(7) 0.8943(3) 0.11000(16) 0.0533(12) Uani 1 1 d . . .
H6 H 1.1081 0.8326 0.1277 0.064 Uiso 1 1 calc R . .
C7 C 1.0142(5) 1.2935(3) 0.25839(14) 0.0344(9) Uani 1 1 d . . .
C1A C 0.5104(4) 0.7957(3) -0.10960(9) 0.060(2) Uani 0.731(7) 1 d PG A 1
C2A C 0.4541(6) 0.7185(4) -0.14713(9) 0.077(2) Uani 0.731(7) 1 d PG A 1
C3A C 0.3882(6) 0.6204(3) -0.13129(12) 0.084(3) Uani 0.731(7) 1 d PG A 1
C4A C 0.3786(6) 0.5995(2) -0.07792(14) 0.065(2) Uani 0.731(7) 1 d PG A 1
C5A C 0.4348(4) 0.6768(2) -0.04039(10) 0.0434(15) Uani 0.731(7) 1 d PG A 1
C6A C 0.5007(3) 0.7748(2) -0.05623(9) 0.0419(16) Uani 0.731(7) 1 d PG A 1
C7A C 0.5569(5) 0.8521(2) -0.01871(11) 0.0512(17) Uani 0.731(7) 1 d PG A 1
C8A C 0.5473(5) 0.8312(3) 0.03466(10) 0.0568(19) Uani 0.731(7) 1 d PG A 1
C9A C 0.4814(6) 0.7331(3) 0.05051(9) 0.054(2) Uani 0.731(7) 1 d PG A 1
C10A C 0.4251(5) 0.6559(3) 0.01298(11) 0.063(2) Uani 0.731(7) 1 d PG A 1
C11A C 0.5824(7) 0.9003(3) -0.12851(14) 0.073(3) Uani 0.731(7) 1 d PG A 1
C12A C 0.4882(8) 0.7142(5) 0.11114(9) 0.105(4) Uani 0.731(7) 1 d PG A 1
C1B C 0.4406(13) 0.7020(7) -0.1150(3) 0.058(5) Uiso 0.269(7) 1 d PG A 2
C2B C 0.5031(16) 0.7769(9) -0.1494(3) 0.053(5) Uiso 0.269(7) 1 d PG A 2
C3B C 0.5809(17) 0.8720(8) -0.1297(3) 0.096(11) Uiso 0.269(7) 1 d PG A 2
C4B C 0.5962(16) 0.8922(6) -0.0757(3) 0.055(5) Uiso 0.269(7) 1 d PG A 2
C5B C 0.5338(11) 0.8172(5) -0.0413(3) 0.042(6) Uiso 0.269(7) 1 d PG A 2
C6B C 0.4560(9) 0.7221(5) -0.0609(3) 0.043(6) Uiso 0.269(7) 1 d PG A 2
C7B C 0.3935(14) 0.6472(6) -0.0265(3) 0.052(6) Uiso 0.269(7) 1 d PG A 2
C8B C 0.4089(17) 0.6673(8) 0.0275(3) 0.027(4) Uiso 0.269(7) 1 d PG A 2
C9B C 0.4867(17) 0.7624(8) 0.0471(3) 0.069(8) Uiso 0.269(7) 1 d PG A 2
C10B C 0.5491(15) 0.8374(7) 0.0127(3) 0.037(5) Uiso 0.269(7) 1 d PG A 2
C11B C 0.410(2) 0.5903(8) -0.1414(4) 0.073(7) Uiso 0.269(7) 1 d PG A 2
C12B C 0.505(3) 0.7817(12) 0.1092(3) 0.127(13) Uiso 0.269(7) 1 d PG A 2
C1C C 1.0553(7) 0.4687(4) 0.07853(14) 0.053(2) Uiso 0.50 1 d PG . 4
C2C C 1.0082(8) 0.5549(5) 0.10910(15) 0.088(4) Uiso 0.50 1 d PG . 4
C3C C 0.9267(9) 0.6450(4) 0.0850(2) 0.092(4) Uiso 0.50 1 d PG . 4
C4C C 0.8922(8) 0.6488(4) 0.0303(2) 0.090(4) Uiso 0.50 1 d PG . 4
C5C C 0.9393(6) 0.5625(3) -0.00026(15) 0.062(3) Uiso 0.50 1 d PG . 4
C6C C 1.0208(6) 0.4725(3) 0.02384(14) 0.058(2) Uiso 0.50 1 d PG . 4
C7C C 1.0679(7) 0.3862(3) -0.00673(18) 0.065(3) Uiso 0.50 1 d PG . 4
C8C C 1.0334(8) 0.3900(4) -0.06141(17) 0.084(3) Uiso 0.50 1 d PG . 4
C9C C 0.9519(8) 0.4800(5) -0.08552(14) 0.073(3) Uiso 0.50 1 d PG . 4
C10C C 0.9048(8) 0.5663(4) -0.05494(16) 0.080(3) Uiso 0.50 1 d PG . 4
C11C C 0.9122(11) 0.4758(7) -0.14750(14) 0.130(5) Uiso 0.50 1 d PG . 4
C12C C 1.1145(10) 0.3682(5) 0.10530(19) 0.111(5) Uiso 0.50 1 d PG . 4

loop_
_atom_site_aniso_label
_atom_site_aniso_U_11
_atom_site_aniso_U_22
_atom_site_aniso_U_33
_atom_site_aniso_U_23
_atom_site_aniso_U_13
_atom_site_aniso_U_12
S1 0.0283(6) 0.0301(6) 0.0411(6) 0.0008(4) 0.0032(4) -0.0001(4)
O1 0.0301(15) 0.0360(15) 0.0501(16) 0.0021(12) 0.0083(12) 0.0030(12)
N1 0.0303(18) 0.0330(18) 0.059(2) -0.0082(15) 0.0024(15) 0.0005(15)
C1 0.0236(19) 0.0268(19) 0.043(2) 0.0008(16) -0.0008(16) -0.0027(15)
O2 0.0314(15) 0.0345(15) 0.0446(15) -0.0015(11) -0.0005(11) -0.0022(12)
N2 0.0309(19) 0.0333(18) 0.064(2) -0.0071(16) 0.0070(16) 0.0005(15)
C2 0.055(3) 0.047(3) 0.052(3) 0.008(2) 0.023(2) 0.026(2)
O3 0.0362(15) 0.0280(14) 0.0513(16) 0.0054(11) 0.0074(12) -0.0012(11)
N3 0.0296(18) 0.0310(19) 0.065(2) -0.0076(16) 0.0053(16) -0.0006(14)
C3 0.062(3) 0.049(3) 0.052(3) 0.015(2) 0.019(2) 0.027(2)
C4 0.028(2) 0.0278(19) 0.044(2) -0.0003(17) -0.0008(17) -0.0002(16)
C5 0.094(4) 0.036(2) 0.043(2) -0.0071(19) -0.002(2) 0.025(2)
C6 0.085(3) 0.036(2) 0.037(2) 0.0018(18) -0.005(2) 0.023(2)
C7 0.030(2) 0.038(2) 0.035(2) -0.0013(16) 0.0042(16) -0.0004(17)
C1A 0.056(4) 0.057(4) 0.066(5) 0.009(3) -0.006(3) -0.003(3)
C2A 0.075(5) 0.077(6) 0.075(6) -0.005(4) -0.014(4) -0.011(5)
C3A 0.100(7) 0.090(6) 0.061(5) -0.028(5) 0.000(4) 0.013(5)
C4A 0.060(5) 0.049(4) 0.084(5) -0.006(4) -0.005(4) -0.001(3)
C5A 0.030(3) 0.046(4) 0.053(4) -0.006(4) 0.002(3) -0.002(3)
C6A 0.030(3) 0.045(5) 0.050(4) 0.012(3) 0.000(3) 0.009(3)
C7A 0.043(4) 0.055(4) 0.055(5) -0.004(3) 0.004(3) 0.016(3)
C8A 0.057(4) 0.074(5) 0.040(4) -0.009(3) 0.007(3) 0.014(4)
C9A 0.054(4) 0.075(5) 0.035(4) -0.002(3) 0.016(3) 0.014(4)
C10A 0.051(4) 0.073(5) 0.067(5) -0.001(4) 0.021(4) 0.010(4)
C11A 0.056(5) 0.082(5) 0.080(6) 0.038(4) 0.005(4) -0.014(4)
C12A 0.141(9) 0.141(10) 0.037(4) -0.001(4) 0.027(5) 0.031(7)

loop_
_atom_type_symbol
_atom_type_description
_atom_type_scat_dispersion_real
_atom_type_scat_dispersion_imag
_atom_type_scat_source
C C 0.0033 0.0016 'International Tables Vol C Tables 4.2.6.8 and 6.1.1.4'
H H 0.0000 0.0000 'International Tables Vol C Tables 4.2.6.8 and 6.1.1.4'
N N 0.0061 0.0033 'International Tables Vol C Tables 4.2.6.8 and 6.1.1.4'
O O 0.0106 0.0060 'International Tables Vol C Tables 4.2.6.8 and 6.1.1.4'
S S 0.1246 0.1234 'International Tables Vol C Tables 4.2.6.8 and 6.1.1.4'

loop_
_geom_angle_atom_site_label_1
_geom_angle_atom_site_label_2
_geom_angle_atom_site_label_3
_geom_angle
_geom_angle_site_symmetry_1
_geom_angle_site_symmetry_3
O1 S1 O3 113.23(15) . .
O1 S1 O2 111.95(15) . .
O3 S1 O2 111.95(15) . .
O1 S1 C1 106.61(16) . .
O3 S1 C1 106.32(16) . .
O2 S1 C1 106.20(15) . .
C6 C1 C2 119.0(4) . .
C6 C1 S1 119.9(3) . .
C2 C1 S1 121.0(3) . .
C1 C2 C3 120.3(4) . .
C2 C3 C4 121.7(4) . .
C3 C4 C5 115.9(4) . .
C3 C4 C4 122.0(4) . 3_775
C5 C4 C4 122.1(4) . 3_775
C6 C5 C4 122.4(4) . .
C5 C6 C1 120.7(4) . .
N2 C7 N3 120.2(3) . .
N2 C7 N1 120.1(3) . .
N3 C7 N1 119.8(3) . .
C2A C1A C6A 120.0 . .
C2A C1A C11A 118.2 . .
C6A C1A C11A 121.8 . .
C1A C2A C3A 120.0 . .
C4A C3A C2A 120.0 . .
C3A C4A C5A 120.0 . .
C4A C5A C6A 120.0 . .
C4A C5A C10A 120.0 . .
C6A C5A C10A 120.0 . .
C7A C6A C5A 120.0 . .
C7A C6A C1A 120.0 . .
C5A C6A C1A 120.0 . .
C6A C7A C8A 120.0 . .
C9A C8A C7A 120.0 . .
C10A C9A C8A 120.0 . .
C10A C9A C12A 123.7 . .
C8A C9A C12A 116.2 . .
C9A C10A C5A 120.0 . .
C2B C1B C6B 120.0 . .
C2B C1B C11B 111.9 . .
C6B C1B C11B 125.7 . .
C3B C2B C1B 120.0 . .
C2B C3B C4B 120.0 . .
C3B C4B C5B 120.0 . .
C6B C5B C4B 120.0 . .
C6B C5B C10B 120.0 . .
C4B C5B C10B 120.0 . .
C7B C6B C5B 120.0 . .
C7B C6B C1B 120.0 . .
C5B C6B C1B 120.0 . .
C6B C7B C8B 120.0 . .
C9B C8B C7B 120.0 . .
C8B C9B C10B 120.0 . .
C8B C9B C12B 118.6 . .
C10B C9B C12B 121.4 . .
C9B C10B C5B 120.0 . .
C9C C1C C10C 138.4(14) 3_765 3_765
C9C C1C C2C 23.1(8) 3_765 .
C10C C1C C2C 161.5(7) 3_765 .
C9C C1C C6C 102.9(7) 3_765 .
C10C C1C C6C 48.2(6) 3_765 .
C2C C1C C6C 120.0 . .
C9C C1C C12C 135.9(7) 3_765 .
C10C C1C C12C 76.9(6) 3_765 .
C2C C1C C12C 118.6 . .
C6C C1C C12C 120.7 . .
C9C C1C C11C 53.5(5) 3_765 3_765
C10C C1C C11C 148.5(9) 3_765 3_765
C2C C1C C11C 38.0(5) . 3_765
C6C C1C C11C 156.3(5) . 3_765
C12C C1C C11C 82.7(5) . 3_765
C9C C1C C8C 31.4(5) 3_765 3_765
C10C C1C C8C 117.7(7) 3_765 3_765
C2C C1C C8C 46.9(2) . 3_765
C6C C1C C8C 73.4(2) . 3_765
C12C C1C C8C 165.4(2) . 3_765
C11C C1C C8C 83.4(4) 3_765 3_765
C9C C1C C5C 117.0(8) 3_765 3_765
C10C C1C C5C 30.7(4) 3_765 3_765
C2C C1C C5C 136.5(2) . 3_765
C6C C1C C5C 17.5(2) . 3_765
C12C C1C C5C 104.9(2) . 3_765
C11C C1C C5C 166.3(6) 3_765 3_765
C8C C1C C5C 89.5(3) 3_765 3_765
C9C C2C C11C 104.2(12) 3_765 3_765
C9C C2C C1C 18.5(8) 3_765 .
C11C C2C C1C 94.5(7) 3_765 .
C9C C2C C3C 106.3(7) 3_765 .
C11C C2C C3C 143.7(7) 3_765 .
C1C C2C C3C 120.0 . .
C9C C2C C8C 72.2(6) 3_765 3_765
C11C C2C C8C 160.7(11) 3_765 3_765
C1C C2C C8C 86.6(3) . 3_765
C3C C2C C8C 34.2(3) . 3_765
C8C C3C C2C 73.7(8) 3_765 .
C8C C3C C4C 48.2(8) 3_765 .
C2C C3C C4C 120.0 . .
C8C C3C C9C 47.8(7) 3_765 3_765
C2C C3C C9C 25.9(2) . 3_765
C4C C3C C9C 94.7(2) . 3_765
C8C C3C C7C 30.7(6) 3_765 3_765
C2C C3C C7C 103.2(2) . 3_765
C4C C3C C7C 17.5(2) . 3_765
C9C C3C C7C 77.6(2) 3_765 3_765
C7C C4C C8C 95.9(8) 3_765 3_765
C7C C4C C3C 131.8(7) 3_765 .
C8C C4C C3C 36.0(4) 3_765 .
C7C C4C C5C 18.5(7) 3_765 .
C8C C4C C5C 85.4(3) 3_765 .
C3C C4C C5C 120.0 . .
C7C C5C C6C 138.4(13) 3_765 3_765
C7C C5C C6C 134.2(8) 3_765 .
C6C C5C C6C 73.7(6) 3_765 .
C7C C5C C4C 23.1(9) 3_765 .
C6C C5C C4C 161.5(6) 3_765 .
C6C C5C C4C 120.0 . .
C7C C5C C10C 102.9(8) 3_765 .
C6C C5C C10C 48.2(6) 3_765 .
C6C C5C C10C 120.0 . .
C4C C5C C10C 120.0 . .
C7C C5C C8C 54.3(6) 3_765 3_765
C6C C5C C8C 148.5(9) 3_765 3_765
C6C C5C C8C 82.1(4) . 3_765
C4C C5C C8C 38.5(4) . 3_765
C10C C5C C8C 157.1(4) . 3_765
C7C C5C C5C 151.4(11) 3_765 3_765
C6C C5C C5C 47.7(4) 3_765 3_765
C6C C5C C5C 25.9(2) . 3_765
C4C C5C C5C 144.8(3) . 3_765
C10C C5C C5C 94.7(2) . 3_765
C8C C5C C5C 106.4(4) 3_765 3_765
C7C C5C C1C 117.0(9) 3_765 3_765
C6C C5C C1C 30.7(4) 3_765 3_765
C6C C5C C1C 103.2(2) . 3_765
C4C C5C C1C 136.5(2) . 3_765
C10C C5C C1C 17.5(2) . 3_765
C8C C5C C1C 167.2(6) 3_765 3_765
C5C C5C C1C 77.6(2) 3_765 3_765
C5C C6C C10C 95.9(7) 3_765 3_765
C5C C6C C7C 18.5(6) 3_765 .
C10C C6C C7C 85.4(5) 3_765 .
C5C C6C C5C 106.3(6) 3_765 .
C10C C6C C5C 152.7(5) 3_765 .
C7C C6C C5C 120.0 . .
C5C C6C C1C 131.8(6) 3_765 .
C10C C6C C1C 35.9(5) 3_765 .
C7C C6C C1C 120.0 . .
C5C C6C C1C 120.0 . .
C5C C6C C6C 72.2(5) 3_765 3_765
C10C C6C C6C 160.3(8) 3_765 3_765
C7C C6C C6C 86.6(3) . 3_765
C5C C6C C6C 34.2(3) . 3_765
C1C C6C C6C 152.4(3) . 3_765
C5C C6C C9C 148.5(8) 3_765 3_765
C10C C6C C9C 56.1(3) 3_765 3_765
C7C C6C C9C 141.5(4) . 3_765
C5C C6C C9C 97.9(4) . 3_765
C1C C6C C9C 22.9(4) . 3_765
C6C C6C C9C 129.5(5) 3_765 3_765
C5C C6C C7C 117.7(7) 3_765 3_765
C10C C6C C7C 138.3(6) 3_765 3_765
C7C C6C C7C 133.1(3) . 3_765
C5C C6C C7C 14.4(3) . 3_765
C1C C6C C7C 106.6(3) . 3_765
C6C C6C C7C 46.5(2) 3_765 3_765
C9C C6C C7C 84.1(3) 3_765 3_765
C5C C6C C8C 154.0(8) 3_765 3_765
C10C C6C C8C 98.7(4) 3_765 3_765
C7C C6C C8C 172.6(3) . 3_765
C5C C6C C8C 55.0(3) . 3_765
C1C C6C C8C 65.3(3) . 3_765
C6C C6C C8C 87.5(4) 3_765 3_765
C9C C6C C8C 42.98(16) 3_765 3_765
C7C C6C C8C 41.28(15) 3_765 3_765
C5C C7C C4C 138.4(15) 3_765 3_765
C5C C7C C6C 23.1(7) 3_765 .
C4C C7C C6C 161.5(8) 3_765 .
C5C C7C C8C 102.9(7) 3_765 .
C4C C7C C8C 48.2(8) 3_765 .
C6C C7C C8C 120.0 . .
C5C C7C C10C 54.3(6) 3_765 3_765
C4C C7C C10C 148.6(10) 3_765 3_765
C6C C7C C10C 38.5(3) . 3_765
C8C C7C C10C 157.1(3) . 3_765
C5C C7C C6C 31.4(6) 3_765 3_765
C4C C7C C6C 117.7(8) 3_765 3_765
C6C C7C C6C 46.9(2) . 3_765
C8C C7C C6C 73.4(2) . 3_765
C10C C7C C6C 84.1(3) 3_765 3_765
C5C C7C C3C 117.0(10) 3_765 3_765
C4C C7C C3C 30.7(5) 3_765 3_765
C6C C7C C3C 136.5(4) . 3_765
C8C C7C C3C 17.5(4) . 3_765
C10C C7C C3C 167.2(7) 3_765 3_765
C6C C7C C3C 89.5(4) 3_765 3_765
C3C C8C C4C 95.9(10) 3_765 3_765
C3C C8C C9C 106.3(10) 3_765 .
C4C C8C C9C 152.7(4) 3_765 .
C3C C8C C7C 131.8(10) 3_765 .
C4C C8C C7C 36.0(4) 3_765 .
C9C C8C C7C 120.0 . .
C3C C8C C2C 72.2(7) 3_765 3_765
C4C C8C C2C 160.3(11) 3_765 3_765
C9C C8C C2C 34.2(4) . 3_765
C7C C8C C2C 152.4(4) . 3_765
C3C C8C C5C 148.6(12) 3_765 3_765
C4C C8C C5C 56.1(4) 3_765 3_765
C9C C8C C5C 98.0(3) . 3_765
C7C C8C C5C 22.9(3) . 3_765
C2C C8C C5C 129.5(6) 3_765 3_765
C3C C8C C1C 117.7(10) 3_765 3_765
C4C C8C C1C 138.3(6) 3_765 3_765
C9C C8C C1C 14.4(2) . 3_765
C7C C8C C1C 106.6(2) . 3_765
C2C C8C C1C 46.4(4) 3_765 3_765
C5C C8C C1C 84.1(3) 3_765 3_765
C3C C8C C6C 154.0(11) 3_765 3_765
C4C C8C C6C 98.7(5) 3_765 3_765
C9C C8C C6C 55.0(2) . 3_765
C7C C8C C6C 65.3(2) . 3_765
C2C C8C C6C 87.5(5) 3_765 3_765
C5C C8C C6C 42.98(15) 3_765 3_765
C1C C8C C6C 41.28(14) 3_765 3_765
C1C C9C C2C 138.4(14) 3_765 3_765
C1C C9C C8C 134.2(7) 3_765 .
C2C C9C C8C 73.7(9) 3_765 .
C1C C9C C10C 23.1(7) 3_765 .
C2C C9C C10C 161.5(9) 3_765 .
C8C C9C C10C 120.0 . .
C1C C9C C11C 106.7(6) 3_765 .
C2C C9C C11C 45.5(9) 3_765 .
C8C C9C C11C 116.5 . .
C10C C9C C11C 123.4 . .
C1C C9C C6C 54.3(5) 3_765 3_765
C2C C9C C6C 148.6(12) 3_765 3_765
C8C C9C C6C 82.1(3) . 3_765
C10C C9C C6C 38.5(3) . 3_765
C11C C9C C6C 160.9(3) . 3_765
C1C C9C C3C 151.4(11) 3_765 3_765
C2C C9C C3C 47.8(6) 3_765 3_765
C8C C9C C3C 25.9(3) . 3_765
C10C C9C C3C 144.8(3) . 3_765
C11C C9C C3C 91.5(3) . 3_765
C6C C9C C3C 106.4(5) 3_765 3_765
C1C C9C C12C 30.7(6) 3_765 3_765
C2C C9C C12C 114.5(8) 3_765 3_765
C8C C9C C12C 163.3(4) . 3_765
C10C C9C C12C 48.9(3) . 3_765
C11C C9C C12C 76.2(3) . 3_765
C6C C9C C12C 84.7(4) 3_765 3_765
C3C C9C C12C 158.1(6) 3_765 3_765
C1C C10C C6C 95.9(7) 3_765 3_765
C1C C10C C9C 18.5(6) 3_765 .
C6C C10C C9C 85.4(4) 3_765 .
C1C C10C C5C 131.8(6) 3_765 .
C6C C10C C5C 36.0(4) 3_765 .
C9C C10C C5C 120.0 . .
C1C C10C C12C 71.2(7) 3_765 3_765
C6C C10C C12C 153.2(11) 3_765 3_765
C9C C10C C12C 87.2(5) . 3_765
C5C C10C C12C 149.1(5) . 3_765
C1C C10C C7C 148.6(9) 3_765 3_765
C6C C10C C7C 56.1(4) 3_765 3_765
C9C C10C C7C 141.5(3) . 3_765
C5C C10C C7C 22.9(3) . 3_765
C12C C10C C7C 126.7(6) 3_765 3_765
C2C C11C C9C 30.3(5) 3_765 .
C2C C11C C1C 47.5(5) 3_765 3_765
C9C C11C C1C 19.8(2) . 3_765
C1C C12C C10C 31.9(3) . 3_765
C1C C12C C9C 13.4(2) . 3_765
C10C C12C C9C 43.9(3) 3_765 3_765

loop_
_geom_bond_atom_site_label_1
_geom_bond_atom_site_label_2
_geom_bond_distance
_geom_bond_site_symmetry_2
S1 O1 1.461(3) .
S1 O3 1.462(3) .
S1 O2 1.470(3) .
S1 C1 1.771(4) .
N1 C7 1.331(4) .
C1 C6 1.368(5) .
C1 C2 1.373(5) .
N2 C7 1.324(4) .
C2 C3 1.388(6) .
N3 C7 1.328(5) .
C3 C4 1.390(5) .
C4 C5 1.397(5) .
C4 C4 1.471(7) 3_775
C5 C6 1.365(6) .
C1A C2A 1.3900 .
C1A C6A 1.3900 .
C1A C11A 1.5056 .
C2A C3A 1.3900 .
C3A C4A 1.3900 .
C4A C5A 1.3900 .
C5A C6A 1.3900 .
C5A C10A 1.3900 .
C6A C7A 1.3900 .
C7A C8A 1.3900 .
C8A C9A 1.3900 .
C9A C10A 1.3900 .
C9A C12A 1.5552 .
C1B C2B 1.3900 .
C1B C6B 1.3900 .
C1B C11B 1.5495 .
C2B C3B 1.3900 .
C3B C4B 1.3900 .
C4B C5B 1.3900 .
C5B C6B 1.3900 .
C5B C10B 1.3900 .
C6B C7B 1.3900 .
C7B C8B 1.3900 .
C8B C9B 1.3900 .
C9B C10B 1.3900 .
C9B C12B 1.5877 .
C1C C9C 0.666(10) 3_765
C1C C10C 0.820(9) 3_765
C1C C2C 1.3900 .
C1C C6C 1.3900 .
C1C C12C 1.4700 .
C1C C11C 1.878(8) 3_765
C1C C8C 1.915(10) 3_765
C1C C5C 2.031(7) 3_765
C2C C9C 0.820(8) 3_765
C2C C11C 1.159(11) 3_765
C2C C3C 1.3900 .
C2C C8C 1.401(11) 3_765
C3C C8C 0.820(7) 3_765
C3C C4C 1.3900 .
C3C C9C 1.802(11) 3_765
C3C C7C 2.031(9) 3_765
C4C C7C 0.820(8) 3_765
C4C C8C 1.041(11) 3_765
C4C C5C 1.3900 .
C5C C7C 0.665(7) 3_765
C5C C6C 0.820(7) 3_765
C5C C6C 1.3900 .
C5C C10C 1.3900 .
C5C C8C 1.669(7) 3_765
C5C C5C 1.802(7) 3_765
C5C C1C 2.031(7) 3_765
C6C C5C 0.820(6) 3_765
C6C C10C 1.042(8) 3_765
C6C C7C 1.3900 .
C6C C6C 1.401(8) 3_765
C6C C9C 1.669(7) 3_765
C6C C7C 1.914(8) 3_765
C6C C8C 2.019(7) 3_765
C7C C5C 0.665(7) 3_765
C7C C4C 0.820(7) 3_765
C7C C8C 1.3900 .
C7C C10C 1.669(8) 3_765
C7C C6C 1.914(8) 3_765
C7C C3C 2.031(8) 3_765
C8C C3C 0.820(7) 3_765
C8C C4C 1.041(12) 3_765
C8C C9C 1.3900 .
C8C C2C 1.401(11) 3_765
C8C C5C 1.669(7) 3_765
C8C C1C 1.915(8) 3_765
C8C C6C 2.019(7) 3_765
C9C C1C 0.666(7) 3_765
C9C C2C 0.820(8) 3_765
C9C C10C 1.3900 .
C9C C11C 1.5760 .
C9C C6C 1.669(7) 3_765
C9C C3C 1.802(11) 3_765
C9C C12C 2.002(11) 3_765
C10C C1C 0.820(6) 3_765
C10C C6C 1.042(8) 3_765
C10C C12C 1.512(8) 3_765
C10C C7C 1.669(9) 3_765
C11C C2C 1.159(11) 3_765
C11C C1C 1.878(7) 3_765
C12C C10C 1.512(8) 3_765
C12C C9C 2.002(11) 3_765
